data_2226784
loop_
_publ_author_name
'\,Serb, Mihaela-Diana'
'Kalf, Irmgard'
'Englert, Ulli'

_publ_section_title
;
 [<i>rac</i>-2-(1-Aminoethyl)phenyl-\k^2^<i>C</i>^1^,<i>N</i>](ethylendiamine-\k^2^<i>N</i>,<i>N</i>')palladium(II)
 3-methylbenzoate monohydrate
;
_journal_coeditor_code BT5291
_journal_issue 8
_journal_name_full 'Acta Crystallographica Section E'
_journal_page_first m976
_journal_paper_doi 10.1107/S1600536810028370
_journal_volume 66
_journal_year 2010
_chemical_formula_iupac '[Pd (C8 H10 N) (C2 H8 N2)] (C8 H7 O2), H2 O'
_chemical_formula_moiety 'C10 H18 N3 Pd +, C8 H7 O2 -, H2 O'
_chemical_formula_sum 'C18 H27 N3 O3 Pd'
_chemical_formula_weight 439.83
_chemical_name_systematic
;
[<i>rac</i>-2-(1-Aminoethyl)phenyl-\k^2^<i>C</i>^1^,<i>N</i>](ethylendiamine-
\k^2^<i>N</i>,<i>N</i>')palladium(II) 3-methylbenzoate monohydrate
;
_space_group_IT_number 2
_symmetry_cell_setting triclinic
_symmetry_space_group_name_Hall '-P 1'
_symmetry_space_group_name_H-M 'P -1'
_atom_sites_solution_hydrogens geom
_atom_sites_solution_primary direct
_atom_sites_solution_secondary difmap
_cell_angle_alpha 86.1515(10)
_cell_angle_beta 77.3669(9)
_cell_angle_gamma 72.5557(9)
_cell_formula_units_Z 2
_cell_length_a 7.4787(4)
_cell_length_b 10.7659(6)
_cell_length_c 12.8385(7)
_cell_measurement_reflns_used 8130
_cell_measurement_temperature 110(2)
_cell_measurement_theta_max 29.55
_cell_measurement_theta_min 2.56
_cell_volume 962.27(9)
_computing_cell_refinement 'SAINT-Plus (Bruker, 1999)'
_computing_data_collection 'SMART (Bruker, 2001)'
_computing_data_reduction 'SAINT-Plus (Bruker, 1999)'
_computing_molecular_graphics 'PLATON (Spek, 2009)'
_computing_publication_material 'SHELXL97 (Sheldrick, 2008)'
_computing_structure_refinement 'SHELXL97 (Sheldrick, 2008)'
_computing_structure_solution 'SHELXS97 (Sheldrick, 2008)'
_diffrn_ambient_temperature 110(2)
_diffrn_measured_fraction_theta_full .991
_diffrn_measured_fraction_theta_max .991
_diffrn_measurement_device_type 'Bruker SMART CCD area-detector'
_diffrn_measurement_method \w
_diffrn_radiation_monochromator graphite
_diffrn_radiation_source 'fine-focus sealed tube'
_diffrn_radiation_type MoK\a
_diffrn_radiation_wavelength 0.71073
_diffrn_reflns_av_R_equivalents 0.0292
_diffrn_reflns_av_sigmaI/netI 0.0300
_diffrn_reflns_limit_h_max 9
_diffrn_reflns_limit_h_min -9
_diffrn_reflns_limit_k_max 12
_diffrn_reflns_limit_k_min -13
_diffrn_reflns_limit_l_max 16
_diffrn_reflns_limit_l_min -16
_diffrn_reflns_number 10302
_diffrn_reflns_theta_full 27.45
_diffrn_reflns_theta_max 27.45
_diffrn_reflns_theta_min 2.56
_diffrn_standards_decay_% 'no decay'
_exptl_absorpt_coefficient_mu 0.985
_exptl_absorpt_correction_T_max 0.9166
_exptl_absorpt_correction_T_min 0.6655
_exptl_absorpt_correction_type multi-scan
_exptl_absorpt_process_details '(MULABS; Blessing, 1995; Spek, 2009)'
_exptl_crystal_colour colourless
_exptl_crystal_density_diffrn 1.518
_exptl_crystal_density_method 'not measured'
_exptl_crystal_description plate
_exptl_crystal_F_000 452
_exptl_crystal_size_max 0.45
_exptl_crystal_size_mid 0.35
_exptl_crystal_size_min 0.09
_refine_diff_density_max .609
_refine_diff_density_min -.661
_refine_ls_extinction_method none
_refine_ls_goodness_of_fit_ref 1.058
_refine_ls_hydrogen_treatment constr
_refine_ls_matrix_type full
_refine_ls_number_parameters 228
_refine_ls_number_reflns 4367
_refine_ls_number_restraints 0
_refine_ls_restrained_S_all 1.058
_refine_ls_R_factor_all 0.0242
_refine_ls_R_factor_gt 0.0226
_refine_ls_shift/su_max 0.001
_refine_ls_shift/su_mean 0.000
_refine_ls_structure_factor_coef Fsqd
_refine_ls_weighting_details 'calc w=1/[\s^2^(Fo^2^)+(0.0290P)^2^+0.2500P] where P=(Fo^2^+2Fc^2^)/3'
_refine_ls_weighting_scheme calc
_refine_ls_wR_factor_gt 0.0564
_refine_ls_wR_factor_ref 0.0570
_reflns_number_gt 4124
_reflns_number_total 4367
_reflns_threshold_expression I>2\s(I)
_cod_data_source_file bt5291.cif
_cod_data_source_block I
_cod_original_cell_volume 962.28(9)
_cod_database_code 2226784
_cod_database_fobs_code 2226784

loop_
_symmetry_equiv_pos_as_xyz
'x, y, z'
'-x, -y, -z'

loop_
_atom_site_type_symbol
_atom_site_label
_atom_site_fract_x
_atom_site_fract_y
_atom_site_fract_z
_atom_site_U_iso_or_equiv
_atom_site_adp_type
_atom_site_calc_flag
_atom_site_refinement_flags
_atom_site_occupancy
_atom_site_disorder_assembly
_atom_site_disorder_group
Pd Pd1 0.262512(17) 0.365016(12) 0.016645(10) 0.01519(5) Uani d . 1 . .
N N1 0.4171(2) 0.31370(15) -0.14272(13) 0.0213(3) Uani d . 1 . .
H H1A 0.5441 0.2726 -0.1426 0.026 Uiso calc R 1 . .
H H1B 0.3685 0.2573 -0.1706 0.026 Uiso calc R 1 . .
N N2 0.2346(2) 0.55102(15) -0.04253(12) 0.0182(3) Uani d . 1 . .
H H2A 0.1152 0.5859 -0.0582 0.022 Uiso calc R 1 . .
H H2B 0.2473 0.6030 0.0078 0.022 Uiso calc R 1 . .
N N3 0.2764(2) 0.18062(15) 0.06898(13) 0.0199(3) Uani d . 1 . .
H H3A 0.2625 0.1339 0.0154 0.024 Uiso calc R 1 . .
H H3B 0.3953 0.1413 0.0840 0.024 Uiso calc R 1 . .
C C1 0.3998(3) 0.43285(19) -0.20908(15) 0.0236(4) Uani d . 1 . .
H H1C 0.2845 0.4516 -0.2402 0.028 Uiso calc R 1 . .
H H1D 0.5134 0.4199 -0.2683 0.028 Uiso calc R 1 . .
C C2 0.3848(3) 0.54598(19) -0.14036(16) 0.0228(4) Uani d . 1 . .
H H2C 0.5094 0.5352 -0.1207 0.027 Uiso calc R 1 . .
H H2D 0.3519 0.6284 -0.1807 0.027 Uiso calc R 1 . .
C C3 0.1254(3) 0.17635(18) 0.16679(15) 0.0210(4) Uani d . 1 . .
H H3 0.0072 0.1744 0.1435 0.025 Uiso calc R 1 . .
C C4 0.0812(2) 0.30251(18) 0.22643(15) 0.0186(4) Uani d . 1 . .
C C5 0.1326(2) 0.40622(17) 0.16797(14) 0.0165(3) Uani d . 1 . .
C C6 0.0967(2) 0.52285(17) 0.22272(15) 0.0187(4) Uani d . 1 . .
H H6 0.1316 0.5941 0.1854 0.022 Uiso calc R 1 . .
C C7 0.0114(3) 0.53561(18) 0.33022(15) 0.0219(4) Uani d . 1 . .
H H7 -0.0093 0.6147 0.3660 0.026 Uiso calc R 1 . .
C C8 -0.0441(3) 0.43363(19) 0.38601(15) 0.0230(4) Uani d . 1 . .
H H8 -0.1055 0.4434 0.4593 0.028 Uiso calc R 1 . .
C C9 -0.0090(3) 0.31723(18) 0.33368(15) 0.0218(4) Uani d . 1 . .
H H9 -0.0468 0.2472 0.3714 0.026 Uiso calc R 1 . .
C C10 0.1912(3) 0.05407(19) 0.23164(17) 0.0266(4) Uani d . 1 . .
H H10A 0.2222 -0.0228 0.1869 0.040 Uiso calc R 1 . .
H H10B 0.0885 0.0508 0.2931 0.040 Uiso calc R 1 . .
H H10C 0.3052 0.0554 0.2568 0.040 Uiso calc R 1 . .
O O1 0.8057(2) -0.11594(14) 0.13161(12) 0.0306(3) Uani d . 1 . .
O O2 0.6595(2) 0.09451(16) 0.10904(12) 0.0341(4) Uani d . 1 . .
C C11 0.7254(2) -0.00144(19) 0.16557(15) 0.0213(4) Uani d . 1 . .
C C12 0.7075(2) 0.02334(18) 0.28219(15) 0.0188(4) Uani d . 1 . .
C C13 0.6029(3) 0.14472(18) 0.32649(16) 0.0232(4) Uani d . 1 . .
H H13 0.5383 0.2105 0.2832 0.028 Uiso calc R 1 . .
C C14 0.5904(3) 0.1720(2) 0.43227(18) 0.0325(5) Uani d . 1 . .
C C15 0.6858(3) 0.0748(3) 0.49358(18) 0.0377(5) Uani d . 1 . .
H H15 0.6811 0.0921 0.5659 0.045 Uiso calc R 1 . .
C C16 0.7876(3) -0.0468(2) 0.45182(18) 0.0369(5) Uani d . 1 . .
H H16 0.8507 -0.1125 0.4957 0.044 Uiso calc R 1 . .
C C17 0.7985(3) -0.0739(2) 0.34628(17) 0.0266(4) Uani d . 1 . .
H H17 0.8675 -0.1581 0.3179 0.032 Uiso calc R 1 . .
C C18 0.4756(4) 0.3051(3) 0.4784(2) 0.0514(7) Uani d . 1 . .
H H18A 0.4177 0.2960 0.5537 0.077 Uiso calc R 1 . .
H H18B 0.3745 0.3451 0.4388 0.077 Uiso calc R 1 . .
H H18C 0.5605 0.3603 0.4727 0.077 Uiso calc R 1 . .
O O3 0.20334(18) 0.78816(13) 0.07252(11) 0.0238(3) Uani d . 1 . .
H H3D 0.0834 0.8155 0.0909 0.036 Uiso d R 1 . .
H H3E 0.2350 0.8311 0.0183 0.036 Uiso d R 1 . .

loop_
_atom_site_aniso_label
_atom_site_aniso_U_11
_atom_site_aniso_U_22
_atom_site_aniso_U_33
_atom_site_aniso_U_12
_atom_site_aniso_U_13
_atom_site_aniso_U_23
Pd1 0.01435(7) 0.01388(8) 0.01678(8) -0.00175(5) -0.00503(5) -0.00128(5)
N1 0.0200(7) 0.0219(8) 0.0217(8) -0.0047(6) -0.0047(6) -0.0035(6)
N2 0.0156(7) 0.0191(8) 0.0209(8) -0.0047(6) -0.0065(6) 0.0001(6)
N3 0.0226(8) 0.0156(8) 0.0204(8) -0.0019(6) -0.0061(6) -0.0034(6)
C1 0.0212(9) 0.0295(11) 0.0196(10) -0.0064(8) -0.0048(7) 0.0002(8)
C2 0.0210(9) 0.0247(10) 0.0230(10) -0.0082(7) -0.0043(7) 0.0030(8)
C3 0.0230(9) 0.0182(9) 0.0232(10) -0.0068(7) -0.0070(7) 0.0001(7)
C4 0.0172(8) 0.0178(9) 0.0217(10) -0.0032(7) -0.0086(7) -0.0005(7)
C5 0.0137(7) 0.0183(9) 0.0177(9) -0.0026(6) -0.0066(6) -0.0004(7)
C6 0.0178(8) 0.0167(9) 0.0222(9) -0.0038(7) -0.0074(7) 0.0004(7)
C7 0.0237(9) 0.0193(9) 0.0223(10) -0.0023(7) -0.0083(7) -0.0048(7)
C8 0.0236(9) 0.0260(10) 0.0176(9) -0.0031(8) -0.0059(7) -0.0015(7)
C9 0.0239(9) 0.0212(10) 0.0214(10) -0.0068(7) -0.0080(7) 0.0040(7)
C10 0.0302(10) 0.0197(10) 0.0314(11) -0.0086(8) -0.0084(8) 0.0025(8)
O1 0.0268(7) 0.0314(8) 0.0339(8) -0.0081(6) -0.0037(6) -0.0131(6)
O2 0.0269(7) 0.0463(10) 0.0246(8) -0.0042(7) -0.0081(6) 0.0102(7)
C11 0.0136(8) 0.0284(10) 0.0227(10) -0.0076(7) -0.0032(7) -0.0013(8)
C12 0.0177(8) 0.0192(9) 0.0216(10) -0.0080(7) -0.0055(7) 0.0030(7)
C13 0.0218(9) 0.0196(10) 0.0276(11) -0.0083(7) -0.0013(7) 0.0017(8)
C14 0.0300(11) 0.0368(12) 0.0323(12) -0.0178(9) 0.0044(9) -0.0114(9)
C15 0.0389(12) 0.0616(16) 0.0210(11) -0.0279(12) -0.0040(9) -0.0046(10)
C16 0.0345(11) 0.0505(15) 0.0305(12) -0.0166(11) -0.0158(9) 0.0173(10)
C17 0.0228(9) 0.0242(10) 0.0328(11) -0.0061(8) -0.0087(8) 0.0061(8)
C18 0.0485(15) 0.0466(16) 0.0556(17) -0.0184(12) 0.0105(12) -0.0275(13)
O3 0.0220(6) 0.0194(7) 0.0277(8) -0.0038(5) -0.0036(5) 0.0009(5)

loop_
_atom_type_symbol
_atom_type_description
_atom_type_scat_dispersion_real
_atom_type_scat_dispersion_imag
_atom_type_scat_source
C C .0033 .0016 'International Tables Vol C Tables 4.2.6.8 and 6.1.1.4'
H H .0000 .0000 'International Tables Vol C Tables 4.2.6.8 and 6.1.1.4'
N N .0061 .0033 'International Tables Vol C Tables 4.2.6.8 and 6.1.1.4'
O O .0106 .0060 'International Tables Vol C Tables 4.2.6.8 and 6.1.1.4'
Pd Pd -.9988 1.0072 'International Tables Vol C Tables 4.2.6.8 and 6.1.1.4'

loop_
_geom_angle_atom_site_label_1
_geom_angle_atom_site_label_2
_geom_angle_atom_site_label_3
_geom_angle_site_symmetry_1
_geom_angle_site_symmetry_3
_geom_angle
_geom_angle_publ_flag
C5 Pd1 N3 . . 81.77(7) yes
C5 Pd1 N2 . . 99.62(7) yes
N3 Pd1 N2 . . 175.94(6) yes
C5 Pd1 N1 . . 176.54(6) yes
N3 Pd1 N1 . . 96.51(6) yes
N2 Pd1 N1 . . 82.30(6) yes
C1 N1 Pd1 . . 109.38(11) ?
C1 N1 H1A . . 109.8 ?
Pd1 N1 H1A . . 109.8 ?
C1 N1 H1B . . 109.8 ?
Pd1 N1 H1B . . 109.8 ?
H1A N1 H1B . . 108.2 ?
C2 N2 Pd1 . . 108.98(11) ?
C2 N2 H2A . . 109.9 ?
Pd1 N2 H2A . . 109.9 ?
C2 N2 H2B . . 109.9 ?
Pd1 N2 H2B . . 109.9 ?
H2A N2 H2B . . 108.3 ?
C3 N3 Pd1 . . 112.76(11) ?
C3 N3 H3A . . 109.0 ?
Pd1 N3 H3A . . 109.0 ?
C3 N3 H3B . . 109.0 ?
Pd1 N3 H3B . . 109.0 ?
H3A N3 H3B . . 107.8 ?
N1 C1 C2 . . 109.21(16) ?
N1 C1 H1C . . 109.8 ?
C2 C1 H1C . . 109.8 ?
N1 C1 H1D . . 109.8 ?
C2 C1 H1D . . 109.8 ?
H1C C1 H1D . . 108.3 ?
N2 C2 C1 . . 109.42(15) ?
N2 C2 H2C . . 109.8 ?
C1 C2 H2C . . 109.8 ?
N2 C2 H2D . . 109.8 ?
C1 C2 H2D . . 109.8 ?
H2C C2 H2D . . 108.2 ?
N3 C3 C4 . . 106.57(15) ?
N3 C3 C10 . . 110.65(15) ?
C4 C3 C10 . . 114.39(16) ?
N3 C3 H3 . . 108.4 ?
C4 C3 H3 . . 108.4 ?
C10 C3 H3 . . 108.4 ?
C9 C4 C5 . . 120.81(17) ?
C9 C4 C3 . . 122.18(17) ?
C5 C4 C3 . . 117.00(16) ?
C6 C5 C4 . . 117.69(17) ?
C6 C5 Pd1 . . 127.58(14) ?
C4 C5 Pd1 . . 114.64(13) ?
C7 C6 C5 . . 121.12(17) ?
C7 C6 H6 . . 119.4 ?
C5 C6 H6 . . 119.4 ?
C6 C7 C8 . . 120.47(18) ?
C6 C7 H7 . . 119.8 ?
C8 C7 H7 . . 119.8 ?
C7 C8 C9 . . 119.39(18) ?
C7 C8 H8 . . 120.3 ?
C9 C8 H8 . . 120.3 ?
C8 C9 C4 . . 120.47(18) ?
C8 C9 H9 . . 119.8 ?
C4 C9 H9 . . 119.8 ?
C3 C10 H10A . . 109.5 ?
C3 C10 H10B . . 109.5 ?
H10A C10 H10B . . 109.5 ?
C3 C10 H10C . . 109.5 ?
H10A C10 H10C . . 109.5 ?
H10B C10 H10C . . 109.5 ?
O1 C11 O2 . . 124.72(19) ?
O1 C11 C12 . . 117.85(17) ?
O2 C11 C12 . . 117.42(17) ?
C13 C12 C17 . . 119.18(18) ?
C13 C12 C11 . . 120.29(17) ?
C17 C12 C11 . . 120.52(17) ?
C14 C13 C12 . . 121.58(19) ?
C14 C13 H13 . . 119.2 ?
C12 C13 H13 . . 119.2 ?
C15 C14 C13 . . 118.1(2) ?
C15 C14 C18 . . 121.4(2) ?
C13 C14 C18 . . 120.5(2) ?
C16 C15 C14 . . 121.3(2) ?
C16 C15 H15 . . 119.4 ?
C14 C15 H15 . . 119.4 ?
C15 C16 C17 . . 120.4(2) ?
C15 C16 H16 . . 119.8 ?
C17 C16 H16 . . 119.8 ?
C16 C17 C12 . . 119.4(2) ?
C16 C17 H17 . . 120.3 ?
C12 C17 H17 . . 120.3 ?
C14 C18 H18A . . 109.5 ?
C14 C18 H18B . . 109.5 ?
H18A C18 H18B . . 109.5 ?
C14 C18 H18C . . 109.5 ?
H18A C18 H18C . . 109.5 ?
H18B C18 H18C . . 109.5 ?
H3D O3 H3E . . 106.6 ?

loop_
_geom_bond_atom_site_label_1
_geom_bond_atom_site_label_2
_geom_bond_site_symmetry_2
_geom_bond_distance
_geom_bond_publ_flag
Pd1 C5 . 1.9866(18) yes
Pd1 N3 . 2.0325(15) yes
Pd1 N2 . 2.0603(15) yes
Pd1 N1 . 2.1358(16) yes
N1 C1 . 1.480(2) ?
N1 H1A . 0.9200 ?
N1 H1B . 0.9200 ?
N2 C2 . 1.483(2) ?
N2 H2A . 0.9200 ?
N2 H2B . 0.9200 ?
N3 C3 . 1.502(2) ?
N3 H3A . 0.9200 ?
N3 H3B . 0.9200 ?
C1 C2 . 1.514(3) ?
C1 H1C . 0.9900 ?
C1 H1D . 0.9900 ?
C2 H2C . 0.9900 ?
C2 H2D . 0.9900 ?
C3 C4 . 1.517(3) ?
C3 C10 . 1.521(3) ?
C3 H3 . 1.0000 ?
C4 C9 . 1.391(3) ?
C4 C5 . 1.406(3) ?
C5 C6 . 1.406(3) ?
C6 C7 . 1.385(3) ?
C6 H6 . 0.9500 ?
C7 C8 . 1.389(3) ?
C7 H7 . 0.9500 ?
C8 C9 . 1.389(3) ?
C8 H8 . 0.9500 ?
C9 H9 . 0.9500 ?
C10 H10A . 0.9800 ?
C10 H10B . 0.9800 ?
C10 H10C . 0.9800 ?
O1 C11 . 1.259(2) ?
O2 C11 . 1.260(2) ?
C11 C12 . 1.508(3) ?
C12 C13 . 1.391(3) ?
C12 C17 . 1.392(3) ?
C13 C14 . 1.386(3) ?
C13 H13 . 0.9500 ?
C14 C15 . 1.383(3) ?
C14 C18 . 1.515(3) ?
C15 C16 . 1.378(3) ?
C15 H15 . 0.9500 ?
C16 C17 . 1.385(3) ?
C16 H16 . 0.9500 ?
C17 H17 . 0.9500 ?
C18 H18A . 0.9800 ?
C18 H18B . 0.9800 ?
C18 H18C . 0.9800 ?
O3 H3D . 0.8401 ?
O3 H3E . 0.8400 ?

loop_
_geom_hbond_atom_site_label_D
_geom_hbond_atom_site_label_H
_geom_hbond_atom_site_label_A
_geom_hbond_site_symmetry_A
_geom_hbond_distance_DH
_geom_hbond_distance_HA
_geom_hbond_distance_DA
_geom_hbond_angle_DHA
N1 H1A O3 2_665 0.92 2.17 3.032(2) 155
N1 H1B O1 2_655 0.92 2.25 3.052(2) 145
N2 H2B O3 . 0.92 2.12 2.958(2) 151
N3 H3A O1 2_655 0.92 2.09 2.947(2) 153
N3 H3B O2 . 0.92 1.98 2.885(2) 167
O3 H3D O1 1_465 0.84 1.95 2.786(2) 178
O3 H3E O2 2_665 0.84 1.89 2.723(2) 171

loop_
_geom_torsion_atom_site_label_1
_geom_torsion_atom_site_label_2
_geom_torsion_atom_site_label_3
_geom_torsion_atom_site_label_4
_geom_torsion_site_symmetry_1
_geom_torsion_site_symmetry_2
_geom_torsion_site_symmetry_3
_geom_torsion_site_symmetry_4
_geom_torsion
_geom_torsion_publ_flag
C5 Pd1 N1 C1 . . . . -130.9(10) ?
N3 Pd1 N1 C1 . . . . 169.22(12) ?
N2 Pd1 N1 C1 . . . . -6.87(12) ?
C5 Pd1 N2 C2 . . . . 157.14(12) ?
N3 Pd1 N2 C2 . . . . -93.1(8) ?
N1 Pd1 N2 C2 . . . . -19.95(12) ?
C5 Pd1 N3 C3 . . . . 23.45(12) ?
N2 Pd1 N3 C3 . . . . -86.9(8) ?
N1 Pd1 N3 C3 . . . . -159.57(12) ?
Pd1 N1 C1 C2 . . . . 31.87(17) ?
Pd1 N2 C2 C1 . . . . 43.43(17) ?
N1 C1 C2 N2 . . . . -50.20(19) ?
Pd1 N3 C3 C4 . . . . -28.71(17) ?
Pd1 N3 C3 C10 . . . . -153.65(13) ?
N3 C3 C4 C9 . . . . -161.25(16) ?
C10 C3 C4 C9 . . . . -38.6(2) ?
N3 C3 C4 C5 . . . . 19.8(2) ?
C10 C3 C4 C5 . . . . 142.38(17) ?
C9 C4 C5 C6 . . . . 2.5(2) ?
C3 C4 C5 C6 . . . . -178.52(15) ?
C9 C4 C5 Pd1 . . . . 179.33(13) ?
C3 C4 C5 Pd1 . . . . -1.7(2) ?
N3 Pd1 C5 C6 . . . . 164.48(16) ?
N2 Pd1 C5 C6 . . . . -19.39(16) ?
N1 Pd1 C5 C6 . . . . 104.2(10) ?
N3 Pd1 C5 C4 . . . . -11.99(12) ?
N2 Pd1 C5 C4 . . . . 164.14(12) ?
N1 Pd1 C5 C4 . . . . -72.3(11) ?
C4 C5 C6 C7 . . . . -0.8(2) ?
Pd1 C5 C6 C7 . . . . -177.17(13) ?
C5 C6 C7 C8 . . . . -1.2(3) ?
C6 C7 C8 C9 . . . . 1.6(3) ?
C7 C8 C9 C4 . . . . 0.1(3) ?
C5 C4 C9 C8 . . . . -2.2(3) ?
C3 C4 C9 C8 . . . . 178.88(17) ?
O1 C11 C12 C13 . . . . -173.31(17) ?
O2 C11 C12 C13 . . . . 7.0(3) ?
O1 C11 C12 C17 . . . . 8.0(3) ?
O2 C11 C12 C17 . . . . -171.65(17) ?
C17 C12 C13 C14 . . . . 1.4(3) ?
C11 C12 C13 C14 . . . . -177.30(17) ?
C12 C13 C14 C15 . . . . 0.1(3) ?
C12 C13 C14 C18 . . . . 179.93(19) ?
C13 C14 C15 C16 . . . . -1.2(3) ?
C18 C14 C15 C16 . . . . 179.0(2) ?
C14 C15 C16 C17 . . . . 0.8(3) ?
C15 C16 C17 C12 . . . . 0.7(3) ?
C13 C12 C17 C16 . . . . -1.8(3) ?
C11 C12 C17 C16 . . . . 176.90(17) ?
